data_4506669
loop_
_publ_author_name
'Sun, Xiao-Li'
'Wang, Zhi-Jie'
'Zang, Shuang-Quan'
'Song, Wen-Chao'
'Du, Chen-Xia'

_publ_section_title
;
 A Series of Cd(II) and Zn(II) Coordination Polymers with Helical
 Subunits Assembled from a Versatile 3-(4-hydroxypyridinium-1-yl)
 Phthalic Acid and N-Donor Ancillary Coligands
;
_journal_issue 9
_journal_name_full 'Crystal Growth &amp; Design'
_journal_page_first 4431
_journal_paper_doi 10.1021/cg300612k
_journal_volume 12
_journal_year 2012
_chemical_formula_moiety 'C14 H13 Cd N O7'
_chemical_formula_sum 'C14 H13 Cd N O7'
_chemical_formula_weight 419.65
_chemical_name_systematic
; 
 ? 
;
_space_group_IT_number 14
_symmetry_cell_setting monoclinic
_symmetry_space_group_name_Hall '-P 2ybc'
_symmetry_space_group_name_H-M 'P 1 21/c 1'
_atom_sites_solution_hydrogens geom
_atom_sites_solution_primary direct
_atom_sites_solution_secondary difmap
_audit_creation_method SHELXL-97
_cell_angle_alpha 90.00
_cell_angle_beta 96.999(4)
_cell_angle_gamma 90.00
_cell_formula_units_Z 4
_cell_length_a 10.1876(4)
_cell_length_b 7.0215(3)
_cell_length_c 19.7798(7)
_cell_measurement_reflns_used 2548
_cell_measurement_temperature 296(2)
_cell_measurement_theta_max 29.2009
_cell_measurement_theta_min 2.8952
_cell_volume 1404.35(10)
_computing_cell_refinement 'Bruker FRAMBO'
_computing_data_collection 'Bruker FRAMBO'
_computing_data_reduction 'Bruker SAINT'
_computing_molecular_graphics 'Bruker SHELXTL'
_computing_publication_material 'Bruker SHELXTL'
_computing_structure_refinement 'SHELXL-97 (Sheldrick, 1997)'
_computing_structure_solution 'SHELXS-97 (Sheldrick, 1990)'
_diffrn_ambient_temperature 296(2)
_diffrn_measured_fraction_theta_full 0.996
_diffrn_measured_fraction_theta_max 0.996
_diffrn_measurement_device_type 'multiwire proportional'
_diffrn_measurement_method 'phi and omega scans'
_diffrn_radiation_monochromator graphite
_diffrn_radiation_source 'fine-focus sealed tube'
_diffrn_radiation_type MoK\a
_diffrn_radiation_wavelength 0.71073
_diffrn_reflns_av_R_equivalents 0.0292
_diffrn_reflns_av_sigmaI/netI 0.0381
_diffrn_reflns_limit_h_max 12
_diffrn_reflns_limit_h_min -12
_diffrn_reflns_limit_k_max 6
_diffrn_reflns_limit_k_min -8
_diffrn_reflns_limit_l_max 23
_diffrn_reflns_limit_l_min -23
_diffrn_reflns_number 5856
_diffrn_reflns_theta_full 24.99
_diffrn_reflns_theta_max 24.99
_diffrn_reflns_theta_min 3.06
_exptl_absorpt_coefficient_mu 1.594
_exptl_absorpt_correction_T_max 1.00000
_exptl_absorpt_correction_T_min 0.98986
_exptl_absorpt_correction_type multi-scan
_exptl_absorpt_process_details SADABS(2009)
_exptl_crystal_density_diffrn 1.985
_exptl_crystal_density_method 'not measured'
_exptl_crystal_F_000 832
_exptl_crystal_size_max 0.21
_exptl_crystal_size_mid 0.20
_exptl_crystal_size_min 0.19
_refine_diff_density_max 1.382
_refine_diff_density_min -1.289
_refine_diff_density_rms 0.105
_refine_ls_extinction_method none
_refine_ls_goodness_of_fit_ref 1.057
_refine_ls_hydrogen_treatment constr
_refine_ls_matrix_type full
_refine_ls_number_parameters 207
_refine_ls_number_reflns 2464
_refine_ls_number_restraints 19
_refine_ls_restrained_S_all 1.388
_refine_ls_R_factor_all 0.0427
_refine_ls_R_factor_gt 0.0363
_refine_ls_shift/su_max 0.000
_refine_ls_shift/su_mean 0.000
_refine_ls_structure_factor_coef Fsqd
_refine_ls_weighting_details 'calc w=1/[\s^2^(Fo^2^)+(0.0415P)^2^+3.1738P] where P=(Fo^2^+2Fc^2^)/3'
_refine_ls_weighting_scheme calc
_refine_ls_wR_factor_gt 0.0888
_refine_ls_wR_factor_ref 0.0929
_reflns_number_gt 2159
_reflns_number_total 2464
_reflns_threshold_expression >2sigma(I)
_cod_data_source_file cg300612k_si_002.cif
_cod_data_source_block 1
_cod_original_sg_symbol_H-M 'P 21/c'
_cod_database_code 4506669

loop_
_symmetry_equiv_pos_as_xyz
'x, y, z'
'-x, y+1/2, -z+1/2'
'-x, -y, -z'
'x, -y-1/2, z-1/2'

loop_
_atom_site_label
_atom_site_type_symbol
_atom_site_fract_x
_atom_site_fract_y
_atom_site_fract_z
_atom_site_U_iso_or_equiv
_atom_site_adp_type
_atom_site_occupancy
_atom_site_symmetry_multiplicity
_atom_site_calc_flag
_atom_site_refinement_flags
_atom_site_disorder_assembly
_atom_site_disorder_group
Cd1 Cd -0.20136(4) 1.34163(7) 0.19117(2) 0.02629(19) Uani 1 1 d . . .
O1 O -0.0101(8) 1.1702(13) 0.1738(3) 0.0305(16) Uani 0.685(15) 1 d PDU A 1
O1' O 0.0246(16) 1.250(3) 0.1790(3) 0.0305(16) Uani 0.315(15) 1 d PD A 2
O2 O -0.0932(5) 1.3450(7) 0.0870(2) 0.0376(11) Uani 1 1 d . A .
O3 O 0.1133(7) 0.7898(10) 0.1723(3) 0.0803(19) Uani 1 1 d U . .
O4 O 0.2720(5) 0.9792(8) 0.2115(2) 0.0535(14) Uani 1 1 d . . .
O5 O 0.6062(4) 0.3418(6) 0.1252(2) 0.0336(10) Uani 1 1 d . . .
O6 O -0.2579(6) 1.0230(7) 0.2106(3) 0.0569(14) Uani 1 1 d . A .
H6A H -0.2338 0.9281 0.1817 0.068 Uiso 1 1 calc R . .
O1W O -0.1173(4) 1.6560(7) 0.1986(2) 0.0401(12) Uani 1 1 d . A .
H1WA H -0.0483 1.6512 0.1786 0.060 Uiso 1 1 d R . .
H1WB H -0.0946 1.6718 0.2410 0.060 Uiso 1 1 d R . .
N1 N 0.3555(4) 0.7834(7) 0.0720(2) 0.0223(10) Uani 1 1 d . . .
C1 C -0.0054(6) 1.2398(10) 0.1141(3) 0.0300(14) Uani 1 1 d D . .
C2 C 0.1895(6) 0.9226(11) 0.1656(3) 0.0363(17) Uani 1 1 d . A .
C3 C 0.0959(6) 1.1585(8) 0.0720(3) 0.0229(12) Uani 1 1 d . A .
C4 C 0.1837(5) 1.0119(8) 0.0953(3) 0.0207(12) Uani 1 1 d . . .
C5 C 0.2659(5) 0.9389(8) 0.0509(3) 0.0195(11) Uani 1 1 d . A .
C6 C 0.2643(6) 1.0071(9) -0.0151(3) 0.0273(13) Uani 1 1 d . . .
H6 H 0.3204 0.9552 -0.0439 0.033 Uiso 1 1 calc R A .
C7 C 0.1791(6) 1.1518(9) -0.0373(3) 0.0299(14) Uani 1 1 d . A .
H7 H 0.1780 1.1993 -0.0813 0.036 Uiso 1 1 calc R . .
C8 C 0.0950(6) 1.2271(9) 0.0056(3) 0.0259(13) Uani 1 1 d . . .
H8 H 0.0371 1.3245 -0.0098 0.031 Uiso 1 1 calc R A .
C9 C 0.4695(6) 0.8148(9) 0.1130(3) 0.0285(14) Uani 1 1 d . . .
H9 H 0.4892 0.9373 0.1290 0.034 Uiso 1 1 calc R . .
C10 C 0.5562(6) 0.6710(9) 0.1315(3) 0.0300(14) Uani 1 1 d . . .
H10 H 0.6344 0.6977 0.1593 0.036 Uiso 1 1 calc R . .
C11 C 0.5297(5) 0.4814(9) 0.1091(3) 0.0251(13) Uani 1 1 d . . .
C12 C 0.4084(6) 0.4558(9) 0.0652(3) 0.0314(14) Uani 1 1 d . . .
H12 H 0.3855 0.3351 0.0483 0.038 Uiso 1 1 calc R . .
C13 C 0.3268(6) 0.6048(9) 0.0479(3) 0.0284(14) Uani 1 1 d . . .
H13 H 0.2492 0.5846 0.0188 0.034 Uiso 1 1 calc R . .
C14 C -0.3309(9) 0.9718(15) 0.2677(5) 0.077 Uani 1 1 d U . .
H14A H -0.4133 1.0397 0.2637 0.116 Uiso 1 1 calc R A .
H14B H -0.2791 1.0050 0.3099 0.116 Uiso 1 1 calc R . .
H14C H -0.3479 0.8373 0.2668 0.116 Uiso 1 1 calc R . .

loop_
_atom_site_aniso_label
_atom_site_aniso_U_11
_atom_site_aniso_U_22
_atom_site_aniso_U_33
_atom_site_aniso_U_23
_atom_site_aniso_U_13
_atom_site_aniso_U_12
Cd1 0.0207(3) 0.0332(3) 0.0243(3) -0.00487(18) 0.00040(18) 0.00613(18)
O1 0.030(3) 0.036(3) 0.027(2) 0.003(2) 0.0081(18) 0.004(2)
O1' 0.030(3) 0.036(3) 0.027(2) 0.003(2) 0.0081(18) 0.004(2)
O2 0.034(2) 0.045(3) 0.033(2) 0.001(2) 0.003(2) 0.022(2)
O3 0.072(3) 0.086(3) 0.084(3) 0.041(2) 0.015(2) -0.007(2)
O4 0.070(4) 0.069(4) 0.020(2) 0.000(2) -0.002(2) 0.026(3)
O5 0.026(2) 0.032(3) 0.040(2) -0.004(2) -0.0083(19) 0.0097(19)
O6 0.076(4) 0.034(3) 0.061(3) -0.006(3) 0.010(3) 0.006(3)
O1W 0.031(2) 0.064(3) 0.025(2) 0.003(2) 0.0033(19) -0.008(2)
N1 0.019(2) 0.026(3) 0.022(2) 0.001(2) 0.0027(19) 0.003(2)
C1 0.030(3) 0.034(4) 0.027(3) 0.000(3) 0.004(3) 0.011(3)
C2 0.024(3) 0.049(4) 0.040(4) 0.025(3) 0.020(3) 0.019(3)
C3 0.023(3) 0.024(3) 0.022(3) -0.003(2) 0.003(2) 0.001(2)
C4 0.017(3) 0.024(3) 0.021(3) 0.007(2) 0.003(2) 0.001(2)
C5 0.017(3) 0.016(3) 0.025(3) 0.001(2) 0.000(2) 0.000(2)
C6 0.027(3) 0.035(4) 0.021(3) -0.004(3) 0.008(2) 0.001(3)
C7 0.036(4) 0.037(4) 0.017(3) 0.004(3) 0.005(3) 0.003(3)
C8 0.029(3) 0.021(3) 0.027(3) 0.007(3) 0.000(2) 0.004(3)
C9 0.023(3) 0.022(3) 0.038(3) -0.005(3) -0.001(3) -0.003(3)
C10 0.017(3) 0.035(4) 0.037(3) -0.006(3) -0.002(3) 0.001(3)
C11 0.019(3) 0.030(3) 0.026(3) -0.002(3) 0.001(2) 0.002(3)
C12 0.027(3) 0.026(3) 0.039(3) -0.007(3) -0.007(3) 0.001(3)
C13 0.024(3) 0.031(4) 0.028(3) -0.004(3) -0.004(2) 0.000(3)
C14 0.070 0.085 0.089 -0.050 0.055 -0.024

loop_
_atom_type_symbol
_atom_type_description
_atom_type_scat_dispersion_real
_atom_type_scat_dispersion_imag
_atom_type_scat_source
C C 0.0033 0.0016 'International Tables Vol C Tables 4.2.6.8 and 6.1.1.4'
H H 0.0000 0.0000 'International Tables Vol C Tables 4.2.6.8 and 6.1.1.4'
Cd Cd -0.8075 1.2024 'International Tables Vol C Tables 4.2.6.8 and 6.1.1.4'
N N 0.0061 0.0033 'International Tables Vol C Tables 4.2.6.8 and 6.1.1.4'
O O 0.0106 0.0060 'International Tables Vol C Tables 4.2.6.8 and 6.1.1.4'

loop_
_geom_angle_atom_site_label_1
_geom_angle_atom_site_label_2
_geom_angle_atom_site_label_3
_geom_angle
_geom_angle_site_symmetry_1
_geom_angle_site_symmetry_3
O5 Cd1 O4 98.32(17) 1_465 2
O5 Cd1 O1 127.1(2) 1_465 .
O4 Cd1 O1 132.4(2) 2 .
O5 Cd1 O6 83.10(18) 1_465 .
O4 Cd1 O6 98.74(19) 2 .
O1 Cd1 O6 76.2(3) . .
O5 Cd1 O1W 108.86(16) 1_465 .
O4 Cd1 O1W 73.13(17) 2 .
O1 Cd1 O1W 100.8(3) . .
O6 Cd1 O1W 166.14(17) . .
O5 Cd1 O1' 136.2(2) 1_465 .
O4 Cd1 O1' 125.4(2) 2 .
O1 Cd1 O1' 15.9(4) . .
O6 Cd1 O1' 91.1(5) . .
O1W Cd1 O1' 84.9(5) . .
O5 Cd1 O2 87.80(16) 1_465 .
O4 Cd1 O2 154.21(17) 2 .
O1 Cd1 O2 54.33(15) . .
O6 Cd1 O2 106.88(17) . .
O1W Cd1 O2 81.17(15) . .
O1' Cd1 O2 52.5(2) . .
C1 O1 Cd1 93.7(4) . .
C1 O1' Cd1 90.1(8) . .
C1 O2 Cd1 90.3(4) . .
C2 O4 Cd1 102.9(4) . 2_545
C11 O5 Cd1 128.3(4) . 1_645
C14 O6 Cd1 121.0(5) . .
C14 O6 H6A 119.5 . .
Cd1 O6 H6A 119.5 . .
Cd1 O1W H1WA 104.4 . .
Cd1 O1W H1WB 103.6 . .
H1WA O1W H1WB 108.9 . .
C9 N1 C13 119.6(5) . .
C9 N1 C5 121.0(5) . .
C13 N1 C5 119.4(5) . .
O2 C1 O1 121.5(6) . .
O2 C1 O1' 118.1(9) . .
O1 C1 O1' 30.1(8) . .
O2 C1 C3 119.6(5) . .
O1 C1 C3 117.8(6) . .
O1' C1 C3 118.5(8) . .
O4 C2 O3 123.3(6) . .
O4 C2 C4 119.4(6) . .
O3 C2 C4 117.2(7) . .
C8 C3 C4 119.5(5) . .
C8 C3 C1 117.4(5) . .
C4 C3 C1 123.1(5) . .
C5 C4 C3 118.4(5) . .
C5 C4 C2 117.9(5) . .
C3 C4 C2 123.7(5) . .
C4 C5 C6 122.0(5) . .
C4 C5 N1 120.3(5) . .
C6 C5 N1 117.7(5) . .
C7 C6 C5 119.4(5) . .
C7 C6 H6 120.3 . .
C5 C6 H6 120.3 . .
C6 C7 C8 120.0(5) . .
C6 C7 H7 120.0 . .
C8 C7 H7 120.0 . .
C7 C8 C3 120.7(6) . .
C7 C8 H8 119.6 . .
C3 C8 H8 119.6 . .
N1 C9 C10 121.5(6) . .
N1 C9 H9 119.2 . .
C10 C9 H9 119.2 . .
C9 C10 C11 121.3(6) . .
C9 C10 H10 119.4 . .
C11 C10 H10 119.4 . .
O5 C11 C10 124.0(5) . .
O5 C11 C12 120.9(6) . .
C10 C11 C12 115.1(5) . .
C13 C12 C11 120.9(6) . .
C13 C12 H12 119.5 . .
C11 C12 H12 119.5 . .
C12 C13 N1 121.6(5) . .
C12 C13 H13 119.2 . .
N1 C13 H13 119.2 . .
O6 C14 H14A 109.5 . .
O6 C14 H14B 109.5 . .
H14A C14 H14B 109.5 . .
O6 C14 H14C 109.5 . .
H14A C14 H14C 109.5 . .
H14B C14 H14C 109.5 . .

loop_
_geom_bond_atom_site_label_1
_geom_bond_atom_site_label_2
_geom_bond_distance
_geom_bond_site_symmetry_2
Cd1 O5 2.219(4) 1_465
Cd1 O4 2.343(5) 2
Cd1 O1 2.351(7) .
Cd1 O6 2.353(5) .
Cd1 O1W 2.366(5) .
Cd1 O1' 2.430(16) .
Cd1 O2 2.452(4) .
O1 C1 1.284(7) .
O1' C1 1.285(7) .
O2 C1 1.231(7) .
O3 C2 1.230(9) .
O4 C2 1.227(8) .
O4 Cd1 2.343(5) 2_545
O5 C11 1.269(7) .
O5 Cd1 2.219(4) 1_645
O6 C14 1.471(9) .
O6 H6A 0.9300 .
O1W H1WA 0.8477 .
O1W H1WB 0.8495 .
N1 C9 1.351(7) .
N1 C13 1.362(8) .
N1 C5 1.451(7) .
C1 C3 1.515(8) .
C2 C4 1.520(8) .
C3 C8 1.397(8) .
C3 C4 1.404(8) .
C4 C5 1.383(7) .
C5 C6 1.389(8) .
C6 C7 1.374(9) .
C6 H6 0.9300 .
C7 C8 1.383(8) .
C7 H7 0.9300 .
C8 H8 0.9300 .
C9 C10 1.362(8) .
C9 H9 0.9300 .
C10 C11 1.419(8) .
C10 H10 0.9300 .
C11 C12 1.432(8) .
C12 C13 1.354(9) .
C12 H12 0.9300 .
C13 H13 0.9300 .
C14 H14A 0.9600 .
C14 H14B 0.9600 .
C14 H14C 0.9600 .

loop_
_geom_torsion_atom_site_label_1
_geom_torsion_atom_site_label_2
_geom_torsion_atom_site_label_3
_geom_torsion_atom_site_label_4
_geom_torsion
_geom_torsion_site_symmetry_1
O5 Cd1 O1 C1 55.6(7) 1_465
O4 Cd1 O1 C1 -145.1(5) 2
O6 Cd1 O1 C1 125.6(6) .
O1W Cd1 O1 C1 -68.2(6) .
O1' Cd1 O1 C1 -74.9(5) .
O2 Cd1 O1 C1 2.6(5) .
O5 Cd1 O1' C1 13.1(16) 1_465
O4 Cd1 O1' C1 -164.2(7) 2
O1 Cd1 O1' C1 74.4(5) .
O6 Cd1 O1' C1 94.3(10) .
O1W Cd1 O1' C1 -99.0(10) .
O2 Cd1 O1' C1 -16.3(7) .
O5 Cd1 O2 C1 -143.1(4) 1_465
O4 Cd1 O2 C1 112.2(5) 2
O1 Cd1 O2 C1 -2.7(5) .
O6 Cd1 O2 C1 -61.0(4) .
O1W Cd1 O2 C1 107.4(4) .
O1' Cd1 O2 C1 17.0(7) .
O5 Cd1 O6 C14 -91.4(6) 1_465
O4 Cd1 O6 C14 6.0(6) 2
O1 Cd1 O6 C14 137.6(6) .
O1W Cd1 O6 C14 58.9(10) .
O1' Cd1 O6 C14 132.1(6) .
O2 Cd1 O6 C14 -177.0(6) .
Cd1 O2 C1 O1 4.8(8) .
Cd1 O2 C1 O1' -29.8(12) .
Cd1 O2 C1 C3 172.4(5) .
Cd1 O1 C1 O2 -5.0(9) .
Cd1 O1 C1 O1' 87.7(17) .
Cd1 O1 C1 C3 -172.8(5) .
Cd1 O1' C1 O2 30.1(12) .
Cd1 O1' C1 O1 -74.8(15) .
Cd1 O1' C1 C3 -171.8(5) .
Cd1 O4 C2 O3 -15.4(8) 2_545
Cd1 O4 C2 C4 167.8(4) 2_545
O2 C1 C3 C8 8.2(9) .
O1 C1 C3 C8 176.2(7) .
O1' C1 C3 C8 -149.5(13) .
O2 C1 C3 C4 -168.1(6) .
O1 C1 C3 C4 0.0(10) .
O1' C1 C3 C4 34.2(14) .
C8 C3 C4 C5 -0.7(8) .
C1 C3 C4 C5 175.5(5) .
C8 C3 C4 C2 -177.8(6) .
C1 C3 C4 C2 -1.7(9) .
O4 C2 C4 C5 86.0(8) .
O3 C2 C4 C5 -90.9(7) .
O4 C2 C4 C3 -96.7(7) .
O3 C2 C4 C3 86.3(9) .
C3 C4 C5 C6 0.4(8) .
C2 C4 C5 C6 177.8(6) .
C3 C4 C5 N1 -178.2(5) .
C2 C4 C5 N1 -0.8(8) .
C9 N1 C5 C4 -77.7(7) .
C13 N1 C5 C4 105.1(6) .
C9 N1 C5 C6 103.7(6) .
C13 N1 C5 C6 -73.6(7) .
C4 C5 C6 C7 0.2(9) .
N1 C5 C6 C7 178.8(5) .
C5 C6 C7 C8 -0.6(9) .
C6 C7 C8 C3 0.4(9) .
C4 C3 C8 C7 0.2(9) .
C1 C3 C8 C7 -176.2(6) .
C13 N1 C9 C10 -0.7(9) .
C5 N1 C9 C10 -178.0(5) .
N1 C9 C10 C11 -0.8(10) .
Cd1 O5 C11 C10 0.3(8) 1_645
Cd1 O5 C11 C12 179.6(4) 1_645
C9 C10 C11 O5 -179.3(6) .
C9 C10 C11 C12 1.4(9) .
O5 C11 C12 C13 -179.9(6) .
C10 C11 C12 C13 -0.6(9) .
C11 C12 C13 N1 -0.8(9) .
C9 N1 C13 C12 1.6(8) .
C5 N1 C13 C12 178.8(5) .
